data_4323995
loop_
_publ_author_name
'Linfeng Chen'
'F. Albert Cotton'
'Kim R. Dunbar'
'Xuejun Feng'
'Robert A. Heintz'
'Calvin Uzelmeir'

_publ_section_title
;
 Preparation, Molecular and Electronic Structures, and Magnetic Properties
 of Face-Sharing Bioctahedral Titanium(III) Compounds:
 [PPh4][Ti2(\m-Cl)3Cl4(PR3)2]
;
_journal_name_full 'Inorganic Chemistry'
_journal_page_first 7358
_journal_page_last 7363
_journal_paper_doi 10.1021/ic960636k
_journal_volume 35
_journal_year 1996
_chemical_compound_source
;
reduction of TiCl4 with HSnBu3 followed by addition of [PPh4]Cl and then PEt3
;
_chemical_formula_analytical 'not measured'
_chemical_formula_moiety
;
C24 H20 P 1+,C12 H30 Cl7 Ti2 1-,2(C H2 Cl2)
;
_chemical_formula_structural (Ph4P)[Ti2Cl7(PEt3)2].2CH2Cl2
_chemical_formula_sum 'C38 H54 Cl11 P3 Ti2'
_chemical_formula_weight 1089.47
_chemical_name_systematic
; 
 (tetraphenylphosphonium) [tetrachloro-tri-\m-chloro-bis(triethylphosphine)-
 dititanium bis(dichloromethane solvate)
;
_space_group_IT_number 2
_symmetry_cell_setting triclinic
_symmetry_space_group_name_Hall '-P 1'
_symmetry_space_group_name_H-M 'P -1'
_atom_sites_solution_hydrogens geom
_atom_sites_solution_primary direct
_atom_sites_solution_secondary difmap
_audit_creation_method SHELXL
_cell_angle_alpha 91.44(1)
_cell_angle_beta 113.27(1)
_cell_angle_gamma 104.27(2)
_cell_formula_units_Z 2
_cell_length_a 12.461(1)
_cell_length_b 20.301(8)
_cell_length_c 11.507(5)
_cell_measurement_reflns_used 240
_cell_measurement_temperature 213(2)
_cell_measurement_theta_max 20.8
_cell_measurement_theta_min 9.0
_cell_volume 2567.0(16)
_computing_cell_refinement Madnes
_computing_data_collection 'MicroVax 3900'
_computing_data_reduction absurd
_computing_molecular_graphics ORTEP
_computing_structure_refinement 'SHELXL-93 (Sheldrick, 1993)'
_computing_structure_solution 'SHELXS-86 (Sheldrick, 1990)'
_diffrn_ambient_temperature 213(2)
_diffrn_measurement_device 'Enraf-Nonius FAST'
_diffrn_measurement_method 'frame data from omega scans'
_diffrn_radiation_monochromator graphite
_diffrn_radiation_source 'fine-focus sealed tube'
_diffrn_radiation_type MoK\a
_diffrn_radiation_wavelength 0.71073
_diffrn_reflns_av_R_equivalents 0.0367
_diffrn_reflns_av_sigmaI/netI 0.0326
_diffrn_reflns_limit_h_max 13
_diffrn_reflns_limit_h_min -12
_diffrn_reflns_limit_k_max 22
_diffrn_reflns_limit_k_min -17
_diffrn_reflns_limit_l_max 12
_diffrn_reflns_limit_l_min -12
_diffrn_reflns_number 8586
_diffrn_reflns_theta_max 24.46
_diffrn_reflns_theta_min 1.85
_diffrn_standards_number none
_exptl_absorpt_coefficient_mu 1.003
_exptl_absorpt_correction_type none
_exptl_crystal_colour 'Dark green'
_exptl_crystal_density_diffrn 1.410
_exptl_crystal_density_meas ?
_exptl_crystal_description rhomboidal
_exptl_crystal_F_000 1116
_exptl_crystal_size_max 0.30
_exptl_crystal_size_mid 0.20
_exptl_crystal_size_min 0.20
_refine_diff_density_max 0.544
_refine_diff_density_min -0.583
_refine_diff_density_rms 0.081
_refine_ls_extinction_method none
_refine_ls_goodness_of_fit_all 1.064
_refine_ls_goodness_of_fit_obs 1.052
_refine_ls_hydrogen_treatment refall
_refine_ls_matrix_type full
_refine_ls_number_parameters 493
_refine_ls_number_reflns 5644
_refine_ls_number_restraints 16
_refine_ls_restrained_S_all 1.084
_refine_ls_restrained_S_obs 1.058
_refine_ls_R_factor_all 0.0747
_refine_ls_R_factor_obs 0.0611
_refine_ls_shift/esd_max -0.001
_refine_ls_shift/esd_mean 0.000
_refine_ls_structure_factor_coef Fsqd
_refine_ls_weighting_details 'w=1/[\s^2^(Fo^2^)+(0.0623P)^2^+10.3099P] where P=(Fo^2^+2Fc^2^)/3'
_refine_ls_weighting_scheme calc
_refine_ls_wR_factor_all 0.1621
_refine_ls_wR_factor_obs 0.1441
_reflns_number_observed 4767
_reflns_number_total 5654
_reflns_observed_criterion >2sigma(I)
_cod_data_source_file ic960636k_2.cif
_cod_data_source_block '[Ph4P][Ti2Cl7(PEt3)2].2CH2Cl2'
_cod_depositor_comments
;
The following automatic conversions were performed:

'_exptl_crystal_density_meas' value 'not measured' was changed to '?'
- the value is perceived as not measured.

Automatic conversion script
Id: cif_fix_values 3008 2015-01-20 13:52:24Z robertas 

The following automatic conversions were performed:

'_refine_ls_weighting_scheme' value 'calc
w=1/[\s^2^(Fo^2^)+(0.0623P)^2^+10.3099P] where P=(Fo^2^+2Fc^2^)/3'
was changed to 'calc'. New tag '_refine_ls_weighting_details' was
created. The value of the new tag was set to
'w=1/[\s^2^(Fo^2^)+(0.0623P)^2^+10.3099P] where P=(Fo^2^+2Fc^2^)/3'.

Automatic conversion script
Id: cif_fix_values 3143 2015-03-26 13:38:13Z robertas 
;
_cod_original_cell_volume 2567(2)
_cod_database_code 4323995

loop_
_symmetry_equiv_pos_as_xyz
'x, y, z'
'-x, -y, -z'

loop_
_atom_site_aniso_label
_atom_site_aniso_U_11
_atom_site_aniso_U_22
_atom_site_aniso_U_33
_atom_site_aniso_U_23
_atom_site_aniso_U_13
_atom_site_aniso_U_12
Ti1 0.0296(5) 0.0424(7) 0.0326(5) 0.0081(4) 0.0137(4) 0.0072(5)
Ti2 0.0324(6) 0.0351(6) 0.0313(5) 0.0071(4) 0.0141(4) 0.0082(5)
Cl1 0.0471(9) 0.0582(11) 0.0518(9) 0.0032(8) 0.0151(7) 0.0237(8)
Cl2 0.0429(8) 0.0678(12) 0.0336(7) 0.0122(7) 0.0145(6) 0.0166(8)
Cl3 0.0422(8) 0.0489(10) 0.0362(7) 0.0039(6) 0.0117(6) 0.0037(7)
Cl4 0.0481(9) 0.0603(11) 0.0477(8) 0.0155(7) 0.0263(7) 0.0274(8)
Cl5 0.0309(7) 0.0403(9) 0.0416(7) 0.0128(6) 0.0166(6) 0.0090(6)
Cl6 0.0398(8) 0.0388(9) 0.0435(8) 0.0009(6) 0.0079(6) 0.0095(7)
Cl7 0.0361(8) 0.0603(11) 0.0371(7) 0.0150(7) 0.0193(6) 0.0148(7)
P1 0.0329(9) 0.0746(14) 0.0583(10) 0.0230(10) 0.0155(8) 0.0029(9)
C13 0.076(6) 0.074(6) 0.106(6) 0.004(5) 0.071(5) 0.010(5)
C14 0.079(7) 0.113(9) 0.177(11) 0.052(8) 0.096(8) 0.031(6)
P2 0.0580(11) 0.0433(11) 0.0474(9) 0.0163(8) 0.0128(8) 0.0138(9)
C21 0.140(9) 0.053(6) 0.087(6) 0.016(4) 0.062(6) 0.043(6)
C22 0.176(13) 0.062(7) 0.141(10) 0.037(7) 0.069(9) 0.051(8)
P3 0.0296(7) 0.0356(9) 0.0295(7) 0.0072(6) 0.0128(6) 0.0089(7)
C31 0.035(3) 0.033(4) 0.034(3) 0.007(2) 0.020(2) 0.010(3)
C32 0.033(3) 0.056(5) 0.064(4) 0.035(4) 0.010(3) 0.002(3)
C33 0.041(4) 0.073(5) 0.059(4) 0.030(4) 0.011(3) 0.022(4)
C34 0.028(3) 0.054(5) 0.050(4) 0.008(3) 0.012(3) 0.010(3)
C35 0.042(4) 0.053(5) 0.071(5) 0.016(4) 0.014(3) -0.005(3)
C36 0.045(4) 0.056(5) 0.049(4) 0.024(3) 0.011(3) 0.007(3)
C41 0.026(3) 0.041(4) 0.035(3) 0.012(3) 0.008(2) 0.006(3)
C42 0.037(3) 0.042(4) 0.040(3) 0.013(3) 0.014(3) 0.006(3)
C43 0.048(4) 0.063(5) 0.042(3) 0.013(3) 0.022(3) 0.010(4)
C44 0.041(4) 0.060(5) 0.051(4) 0.025(3) 0.025(3) 0.012(3)
C45 0.032(3) 0.047(4) 0.057(4) 0.015(3) 0.013(3) 0.004(3)
C46 0.038(3) 0.036(4) 0.037(3) 0.005(3) 0.012(3) 0.005(3)
C51 0.028(3) 0.043(4) 0.026(3) 0.005(2) 0.007(2) 0.006(3)
C52 0.031(3) 0.052(4) 0.035(3) 0.013(3) 0.013(2) 0.014(3)
C53 0.043(4) 0.053(4) 0.038(3) 0.020(3) 0.011(3) 0.015(3)
C54 0.063(5) 0.058(5) 0.047(4) 0.019(3) 0.017(3) 0.035(4)
C55 0.067(5) 0.074(5) 0.053(4) 0.023(4) 0.037(4) 0.044(4)
C56 0.053(4) 0.061(5) 0.043(3) 0.022(3) 0.028(3) 0.024(4)
C61 0.039(3) 0.036(4) 0.035(3) 0.003(3) 0.016(3) 0.011(3)
C62 0.055(4) 0.054(5) 0.046(4) -0.001(3) 0.017(3) 0.022(4)
C63 0.076(6) 0.073(6) 0.045(4) -0.013(4) 0.015(4) 0.017(5)
C64 0.074(6) 0.070(6) 0.064(5) -0.021(4) 0.030(5) 0.014(5)
C65 0.062(5) 0.067(6) 0.086(6) -0.013(4) 0.032(4) 0.031(4)
C66 0.054(4) 0.058(5) 0.056(4) -0.002(3) 0.021(3) 0.022(4)
C1 0.209(17) 0.114(11) 0.105(9) 0.029(8) 0.048(10) 0.055(11)
Cl11 0.230(5) 0.099(3) 0.166(3) 0.012(2) 0.099(3) 0.001(3)
Cl12 0.423(10) 0.202(5) 0.130(3) 0.077(3) 0.110(4) 0.211(6)
C2 0.247(20) 0.099(10) 0.098(8) 0.004(7) 0.044(10) 0.071(11)
Cl21 0.217(5) 0.126(3) 0.168(4) 0.038(3) 0.051(3) 0.068(3)
Cl22 0.397(9) 0.167(4) 0.114(3) 0.044(3) 0.080(4) 0.158(5)

loop_
_atom_site_label
_atom_site_type_symbol
_atom_site_fract_x
_atom_site_fract_y
_atom_site_fract_z
_atom_site_U_iso_or_equiv
_atom_site_thermal_displace_type
_atom_site_occupancy
_atom_site_calc_flag
_atom_site_refinement_flags
_atom_site_disorder_group
Ti1 Ti 0.57406(9) 0.77926(6) 0.26012(9) 0.0351(3) Uani 1 d . .
Ti2 Ti 0.81494(9) 0.75018(5) 0.41137(9) 0.0328(3) Uani 1 d . .
Cl1 Cl 0.5297(2) 0.87585(9) 0.3166(2) 0.0525(4) Uani 1 d . .
Cl2 Cl 0.48727(14) 0.77296(9) 0.03773(13) 0.0482(4) Uani 1 d . .
Cl3 Cl 0.96524(14) 0.82172(8) 0.59178(13) 0.0457(4) Uani 1 d . .
Cl4 Cl 0.94176(14) 0.72417(9) 0.32179(14) 0.0474(4) Uani 1 d . .
Cl5 Cl 0.77781(12) 0.84501(8) 0.28731(13) 0.0371(4) Uani 1 d . .
Cl6 Cl 0.63538(14) 0.67299(8) 0.23466(13) 0.0441(4) Uani 1 d . .
Cl7 Cl 0.65851(13) 0.75959(9) 0.48609(13) 0.0427(4) Uani 1 d . .
P1 P 0.3586(2) 0.70745(11) 0.2360(2) 0.0585(6) Uani 1 d D .
C11A C 0.2418(26) 0.7551(17) 0.1883(26) 0.120(11) Uiso 0.42(2) d PD 1
H11A H 0.1661(26) 0.7239(17) 0.1816(26) 0.145 Uiso 0.42(2) calc PR 1
H11B H 0.2661(26) 0.7915(17) 0.2575(26) 0.145 Uiso 0.42(2) calc PR 1
C12A C 0.2157(19) 0.7862(11) 0.0692(18) 0.070(7) Uiso 0.42(2) d PD 1
H12A H 0.1422(81) 0.7997(74) 0.0469(81) 0.105 Uiso 0.42(2) calc PR 1
H12B H 0.2061(142) 0.7534(29) 0.0018(41) 0.105 Uiso 0.42(2) calc PR 1
H12C H 0.2819(69) 0.8258(49) 0.0815(51) 0.105 Uiso 0.42(2) calc PR 1
C11B C 0.2300(13) 0.7282(7) 0.1106(13) 0.072(5) Uiso 0.58(2) d PD 2
H11C H 0.2433(13) 0.7330(7) 0.0333(13) 0.087 Uiso 0.58(2) calc PR 2
H11D H 0.1551(13) 0.6924(7) 0.0910(13) 0.087 Uiso 0.58(2) calc PR 2
C12B C 0.2232(20) 0.7956(9) 0.1636(20) 0.107(7) Uiso 0.58(2) d PD 2
H12D H 0.1672(101) 0.8132(39) 0.0966(40) 0.160 Uiso 0.58(2) calc PR 2
H12E H 0.3024(32) 0.8280(25) 0.1970(127) 0.160 Uiso 0.58(2) calc PR 2
H12F H 0.1959(132) 0.7881(17) 0.2306(100) 0.160 Uiso 0.58(2) calc PR 2
C13 C 0.3441(8) 0.7048(5) 0.3863(9) 0.077(3) Uani 1 d . .
H13A H 0.4035(8) 0.6836(5) 0.4419(9) 0.092 Uiso 1 calc R .
H13B H 0.3651(8) 0.7516(5) 0.4258(9) 0.092 Uiso 1 calc R .
C14 C 0.2182(9) 0.6664(6) 0.3803(12) 0.108(4) Uani 1 d . .
H14A H 0.2244(19) 0.6614(39) 0.4653(13) 0.162 Uiso 1 calc R .
H14B H 0.1906(35) 0.6219(17) 0.3312(69) 0.162 Uiso 1 calc R .
H14C H 0.1613(21) 0.6921(22) 0.3408(74) 0.162 Uiso 1 calc R .
C15A C 0.2723(26) 0.6319(11) 0.1244(24) 0.109(10) Uiso 0.44(3) d PD 1
H15A H 0.1869(26) 0.6201(11) 0.1086(24) 0.131 Uiso 0.44(3) calc PR 1
H15B H 0.2804(26) 0.6355(11) 0.0442(24) 0.131 Uiso 0.44(3) calc PR 1
C16A C 0.3341(26) 0.5827(15) 0.1976(27) 0.097(10) Uiso 0.44(3) d PD 1
H16A H 0.3537(144) 0.5557(64) 0.1431(53) 0.145 Uiso 0.44(3) calc PR 1
H16B H 0.2810(66) 0.5529(59) 0.2281(144) 0.145 Uiso 0.44(3) calc PR 1
H16C H 0.4074(86) 0.6075(15) 0.2688(98) 0.145 Uiso 0.44(3) calc PR 1
C15B C 0.3191(17) 0.6138(8) 0.1789(16) 0.068(6) Uiso 0.56(3) d PD 2
H15C H 0.2320(17) 0.5943(8) 0.1488(16) 0.082 Uiso 0.56(3) calc PR 2
H15D H 0.3400(17) 0.6088(8) 0.1070(16) 0.082 Uiso 0.56(3) calc PR 2
C16B C 0.3850(23) 0.5724(12) 0.2830(25) 0.130(10) Uiso 0.56(3) d PD 2
H16D H 0.3795(152) 0.5289(43) 0.2430(29) 0.194 Uiso 0.56(3) calc PR 2
H16E H 0.3470(114) 0.5651(85) 0.3415(108) 0.194 Uiso 0.56(3) calc PR 2
H16F H 0.4689(47) 0.5976(47) 0.3286(126) 0.194 Uiso 0.56(3) calc PR 2
P2 P 0.8454(2) 0.64384(9) 0.5359(2) 0.0524(5) Uani 1 d D .
C21 C 0.8171(11) 0.5686(4) 0.4345(9) 0.085(3) Uani 1 d . .
H21A H 0.7357(11) 0.5599(4) 0.3677(9) 0.102 Uiso 1 calc R .
H21B H 0.8730(11) 0.5786(4) 0.3937(9) 0.102 Uiso 1 calc R .
C22 C 0.8270(13) 0.5010(5) 0.4921(12) 0.122(5) Uani 1 d . .
H22A H 0.8257(93) 0.4677(18) 0.4305(37) 0.182 Uiso 1 calc R .
H22B H 0.7597(50) 0.4838(27) 0.5143(88) 0.182 Uiso 1 calc R .
H22C H 0.9018(44) 0.5098(12) 0.5673(57) 0.182 Uiso 1 calc R .
C23A C 0.9812(9) 0.6575(7) 0.6824(10) 0.058(4) Uiso 0.64(2) d PD 1
H23A H 0.9888(9) 0.6965(7) 0.7383(10) 0.069 Uiso 0.64(2) calc PR 1
H23B H 0.9760(9) 0.6174(7) 0.7262(10) 0.069 Uiso 0.64(2) calc PR 1
C24A C 1.0920(11) 0.6706(7) 0.6505(12) 0.062(4) Uiso 0.64(2) d PD 1
H24A H 1.1639(15) 0.6752(47) 0.7274(18) 0.094 Uiso 0.64(2) calc PR 1
H24B H 1.0997(48) 0.7120(25) 0.6124(79) 0.094 Uiso 0.64(2) calc PR 1
H24C H 1.0821(39) 0.6328(22) 0.5918(68) 0.094 Uiso 0.64(2) calc PR 1
C23B C 1.0105(15) 0.6428(13) 0.6007(20) 0.079(8) Uiso 0.36(2) d PD 2
H23C H 1.0135(15) 0.5959(13) 0.6106(20) 0.095 Uiso 0.36(2) calc PR 2
H23D H 1.0419(15) 0.6572(13) 0.5377(20) 0.095 Uiso 0.36(2) calc PR 2
C24B C 1.0950(25) 0.6882(14) 0.7284(23) 0.092(9) Uiso 0.36(2) d PD 2
H24D H 1.1765(46) 0.6852(88) 0.7519(103) 0.138 Uiso 0.36(2) calc PR 2
H24E H 1.0681(122) 0.6728(70) 0.7931(50) 0.138 Uiso 0.36(2) calc PR 2
H24F H 1.0933(149) 0.7349(22) 0.7203(62) 0.138 Uiso 0.36(2) calc PR 2
C25A C 0.8189(19) 0.6278(12) 0.6716(17) 0.080(7) Uiso 0.44(2) d PD 3
H25A H 0.8574(19) 0.5939(12) 0.7146(17) 0.096 Uiso 0.44(2) calc PR 3
H25B H 0.8470(19) 0.6694(12) 0.7311(17) 0.096 Uiso 0.44(2) calc PR 3
C26A C 0.6838(22) 0.6011(20) 0.6145(31) 0.127(12) Uiso 0.44(2) d PD 3
H26A H 0.6517(26) 0.6237(87) 0.6621(144) 0.191 Uiso 0.44(2) calc PR 3
H26B H 0.6610(22) 0.5526(27) 0.6172(206) 0.191 Uiso 0.44(2) calc PR 3
H26C H 0.6516(27) 0.6097(113) 0.5274(78) 0.191 Uiso 0.44(2) calc PR 3
C25B C 0.7337(13) 0.6131(9) 0.6099(13) 0.062(5) Uiso 0.56(2) d PD 4
H25C H 0.7606(13) 0.5797(9) 0.6650(13) 0.075 Uiso 0.56(2) calc PR 4
H25D H 0.7369(13) 0.6519(9) 0.6635(13) 0.075 Uiso 0.56(2) calc PR 4
C26B C 0.6018(13) 0.5810(8) 0.5174(14) 0.074(5) Uiso 0.56(2) d PD 4
H26D H 0.5521(19) 0.5715(52) 0.5643(17) 0.111 Uiso 0.56(2) calc PR 4
H26E H 0.5952(20) 0.5391(30) 0.4712(76) 0.111 Uiso 0.56(2) calc PR 4
H26F H 0.5749(34) 0.6123(25) 0.4585(69) 0.111 Uiso 0.56(2) calc PR 4
P3 P 0.29011(13) 0.06639(8) 0.18231(13) 0.0314(4) Uani 1 d . .
C31 C 0.4485(5) 0.1014(3) 0.2868(5) 0.0323(14) Uani 1 d . .
C32 C 0.5050(6) 0.0685(4) 0.3860(6) 0.056(2) Uani 1 d . .
H32 H 0.4601(6) 0.0291(4) 0.4031(6) 0.067 Uiso 1 calc R .
C33 C 0.6298(6) 0.0938(4) 0.4615(7) 0.059(2) Uani 1 d . .
H33 H 0.6675(6) 0.0712(4) 0.5285(7) 0.071 Uiso 1 calc R .
C34 C 0.6962(6) 0.1513(4) 0.4377(6) 0.046(2) Uani 1 d . .
H34 H 0.7792(6) 0.1681(4) 0.4881(6) 0.055 Uiso 1 calc R .
C35 C 0.6397(6) 0.1845(4) 0.3382(7) 0.061(2) Uani 1 d . .
H35 H 0.6852(6) 0.2236(4) 0.3211(7) 0.074 Uiso 1 calc R .
C36 C 0.5168(6) 0.1605(4) 0.2639(6) 0.054(2) Uani 1 d . .
H36 H 0.4794(6) 0.1839(4) 0.1981(6) 0.065 Uiso 1 calc R .
C41 C 0.2126(5) 0.0172(3) 0.2679(5) 0.0357(15) Uani 1 d . .
C42 C 0.2263(6) 0.0467(3) 0.3843(5) 0.042(2) Uani 1 d . .
H42 H 0.2792(6) 0.0903(3) 0.4198(5) 0.050 Uiso 1 calc R .
C43 C 0.1607(6) 0.0111(4) 0.4485(6) 0.050(2) Uani 1 d . .
H43 H 0.1677(6) 0.0313(4) 0.5255(6) 0.060 Uiso 1 calc R .
C44 C 0.0853(6) -0.0545(4) 0.3964(6) 0.049(2) Uani 1 d . .
H44 H 0.0426(6) -0.0787(4) 0.4396(6) 0.059 Uiso 1 calc R .
C45 C 0.0728(6) -0.0842(4) 0.2819(6) 0.048(2) Uani 1 d . .
H45 H 0.0213(6) -0.1282(4) 0.2478(6) 0.058 Uiso 1 calc R .
C46 C 0.1367(5) -0.0489(3) 0.2161(5) 0.039(2) Uani 1 d . .
H46 H 0.1286(5) -0.0692(3) 0.1387(5) 0.047 Uiso 1 calc R .
C51 C 0.2209(5) 0.1331(3) 0.1233(5) 0.0341(15) Uani 1 d . .
C52 C 0.2488(5) 0.1693(3) 0.0336(5) 0.039(2) Uani 1 d . .
H52 H 0.3027(5) 0.1586(3) 0.0038(5) 0.047 Uiso 1 calc R .
C53 C 0.1961(6) 0.2215(4) -0.0116(6) 0.046(2) Uani 1 d . .
H53 H 0.2165(6) 0.2465(4) -0.0700(6) 0.055 Uiso 1 calc R .
C54 C 0.1138(7) 0.2366(4) 0.0293(6) 0.054(2) Uani 1 d . .
H54 H 0.0760(7) 0.2702(4) -0.0039(6) 0.065 Uiso 1 calc R .
C55 C 0.0882(7) 0.2013(4) 0.1196(6) 0.056(2) Uani 1 d . .
H55 H 0.0357(7) 0.2130(4) 0.1504(6) 0.067 Uiso 1 calc R .
C56 C 0.1392(6) 0.1486(4) 0.1662(6) 0.048(2) Uani 1 d . .
H56 H 0.1189(6) 0.1241(4) 0.2253(6) 0.057 Uiso 1 calc R .
C61 C 0.2778(5) 0.0128(3) 0.0488(5) 0.0362(14) Uani 1 d . .
C62 C 0.1802(6) 0.0057(4) -0.0697(6) 0.052(2) Uani 1 d . .
H62 H 0.1226(6) 0.0294(4) -0.0803(6) 0.062 Uiso 1 calc R .
C63 C 0.1707(8) -0.0370(5) -0.1709(7) 0.069(2) Uani 1 d . .
H63 H 0.1077(8) -0.0406(5) -0.2508(7) 0.083 Uiso 1 calc R .
C64 C 0.2511(8) -0.0735(5) -0.1556(8) 0.071(2) Uani 1 d . .
H64 H 0.2411(8) -0.1031(5) -0.2245(8) 0.085 Uiso 1 calc R .
C65 C 0.3487(7) -0.0676(5) -0.0388(8) 0.069(2) Uani 1 d . .
H65 H 0.4042(7) -0.0927(5) -0.0293(8) 0.083 Uiso 1 calc R .
C66 C 0.3620(7) -0.0238(4) 0.0639(7) 0.055(2) Uani 1 d . .
H66 H 0.4273(7) -0.0189(4) 0.1425(7) 0.066 Uiso 1 calc R .
C1 C 0.1478(16) 0.4396(7) -0.1095(12) 0.146(6) Uani 1 d . .
H1A H 0.2352(16) 0.4466(7) -0.0729(12) 0.175 Uiso 1 calc R .
H1B H 0.1112(16) 0.4000(7) -0.1751(12) 0.175 Uiso 1 calc R .
Cl11 Cl 0.0966(5) 0.4222(2) 0.0074(4) 0.168(2) Uani 1 d . .
Cl12 Cl 0.1167(7) 0.5090(3) -0.1782(4) 0.228(3) Uani 1 d . .
C2 C 0.4853(17) 0.3697(7) 0.1302(11) 0.153(7) Uani 1 d . .
H2A H 0.3995(17) 0.3465(7) 0.0829(11) 0.183 Uiso 1 calc R .
H2B H 0.5282(17) 0.3555(7) 0.0842(11) 0.183 Uiso 1 calc R .
Cl21 Cl 0.5041(5) 0.4541(2) 0.1303(4) 0.175(2) Uani 1 d . .
Cl22 Cl 0.5315(7) 0.3430(3) 0.2706(4) 0.218(3) Uani 1 d . .

loop_
_atom_type_symbol
_atom_type_description
_atom_type_scat_dispersion_real
_atom_type_scat_dispersion_imag
_atom_type_scat_source
C C 0.0033 0.0016 'International Tables Vol C Tables 4.2.6.8 and 6.1.1.4'
H H 0.0000 0.0000 'International Tables Vol C Tables 4.2.6.8 and 6.1.1.4'
Ti Ti 0.2776 0.4457 'International Tables Vol C Tables 4.2.6.8 and 6.1.1.4'
Cl Cl 0.1484 0.1585 'International Tables Vol C Tables 4.2.6.8 and 6.1.1.4'
P P 0.1023 0.0942 'International Tables Vol C Tables 4.2.6.8 and 6.1.1.4'

loop_
_geom_angle_atom_site_label_1
_geom_angle_atom_site_label_2
_geom_angle_atom_site_label_3
_geom_angle
_geom_angle_site_symmetry_1
_geom_angle_site_symmetry_3
_geom_angle_publ_flag
Cl1 Ti1 Cl2 100.29(8) . . y
Cl1 Ti1 Cl5 92.51(7) . . y
Cl2 Ti1 Cl5 94.94(6) . . y
Cl1 Ti1 Cl7 90.62(7) . . y
Cl2 Ti1 Cl7 167.93(8) . . y
Cl5 Ti1 Cl7 89.68(6) . . y
Cl1 Ti1 Cl6 171.22(7) . . y
Cl2 Ti1 Cl6 88.47(7) . . y
Cl5 Ti1 Cl6 87.26(7) . . y
Cl7 Ti1 Cl6 80.60(6) . . y
Cl1 Ti1 P1 88.01(8) . . y
Cl2 Ti1 P1 86.27(6) . . y
Cl5 Ti1 P1 178.57(7) . . y
Cl7 Ti1 P1 88.98(6) . . y
Cl6 Ti1 P1 92.02(8) . . y
Cl1 Ti1 Ti2 121.78(6) . . y
Cl2 Ti1 Ti2 123.81(6) . . y
Cl5 Ti1 Ti2 51.84(4) . . y
Cl7 Ti1 Ti2 52.00(4) . . y
Cl6 Ti1 Ti2 52.00(5) . . y
P1 Ti1 Ti2 126.80(6) . . y
Cl3 Ti2 Cl4 97.80(7) . . y
Cl3 Ti2 Cl5 93.73(7) . . y
Cl4 Ti2 Cl5 93.51(6) . . y
Cl3 Ti2 Cl7 90.57(7) . . y
Cl4 Ti2 Cl7 170.73(7) . . y
Cl5 Ti2 Cl7 89.88(6) . . y
Cl3 Ti2 Cl6 171.86(7) . . y
Cl4 Ti2 Cl6 90.03(7) . . y
Cl5 Ti2 Cl6 87.99(6) . . y
Cl7 Ti2 Cl6 81.47(6) . . y
Cl3 Ti2 P2 89.07(7) . . y
Cl4 Ti2 P2 86.52(7) . . y
Cl5 Ti2 P2 177.17(7) . . y
Cl7 Ti2 P2 89.67(7) . . y
Cl6 Ti2 P2 89.18(7) . . y
Cl3 Ti2 Ti1 122.72(7) . . y
Cl4 Ti2 Ti1 124.46(6) . . y
Cl5 Ti2 Ti1 51.80(4) . . y
Cl7 Ti2 Ti1 52.31(5) . . y
Cl6 Ti2 Ti1 53.01(5) . . y
P2 Ti2 Ti1 126.06(6) . . y
Ti1 Cl5 Ti2 76.35(5) . . y
Ti2 Cl6 Ti1 74.99(6) . . y
Ti2 Cl7 Ti1 75.69(5) . . y
C15A P1 C13 114.2(10) . . ?
C13 P1 C11B 112.3(6) . . ?
C15A P1 C11A 98.2(15) . . ?
C13 P1 C11A 86.6(8) . . ?
C13 P1 C15B 101.3(6) . . ?
C11B P1 C15B 98.8(7) . . ?
C15A P1 Ti1 123.0(10) . . ?
C13 P1 Ti1 113.1(3) . . ?
C11B P1 Ti1 115.0(5) . . ?
C11A P1 Ti1 114.4(10) . . ?
C15B P1 Ti1 114.7(6) . . ?
C12A C11A P1 118.9(17) . . ?
C12B C11B P1 105.9(12) . . ?
C14 C13 P1 116.6(7) . . ?
C16A C15A P1 98.7(17) . . ?
C16B C15B P1 113.9(13) . . ?
C25A P2 C21 113.8(8) . . ?
C21 P2 C23A 112.7(6) . . ?
C21 P2 C25B 100.9(6) . . ?
C21 P2 C23B 85.1(8) . . ?
C25A P2 Ti2 126.2(8) . . ?
C21 P2 Ti2 112.8(3) . . ?
C23A P2 Ti2 117.5(4) . . ?
C25B P2 Ti2 114.6(6) . . ?
C23B P2 Ti2 110.5(8) . . ?
C22 C21 P2 119.2(7) . . ?
C24A C23A P2 109.0(8) . . ?
C24B C23B P2 115.7(18) . . ?
C26A C25A P2 101.0(17) . . ?
C26B C25B P2 116.3(10) . . ?
C51 P3 C61 108.4(3) . . ?
C51 P3 C41 109.1(3) . . ?
C61 P3 C41 110.2(3) . . ?
C51 P3 C31 111.0(3) . . ?
C61 P3 C31 108.7(3) . . ?
C41 P3 C31 109.4(2) . . ?
C32 C31 C36 119.0(5) . . ?
C32 C31 P3 120.8(4) . . ?
C36 C31 P3 120.1(4) . . ?
C31 C32 C33 120.3(6) . . ?
C34 C33 C32 120.4(6) . . ?
C33 C34 C35 119.4(6) . . ?
C36 C35 C34 120.8(6) . . ?
C35 C36 C31 120.1(6) . . ?
C42 C41 C46 120.3(5) . . ?
C42 C41 P3 119.0(4) . . ?
C46 C41 P3 120.7(5) . . ?
C41 C42 C43 119.9(6) . . ?
C44 C43 C42 119.4(7) . . ?
C45 C44 C43 120.8(6) . . ?
C44 C45 C46 120.4(6) . . ?
C41 C46 C45 119.1(6) . . ?
C52 C51 C56 119.9(6) . . ?
C52 C51 P3 119.6(5) . . ?
C56 C51 P3 120.5(4) . . ?
C51 C52 C53 119.8(6) . . ?
C54 C53 C52 120.7(6) . . ?
C55 C54 C53 119.2(6) . . ?
C54 C55 C56 121.4(7) . . ?
C51 C56 C55 119.1(6) . . ?
C66 C61 C62 119.9(6) . . ?
C66 C61 P3 120.3(5) . . ?
C62 C61 P3 119.7(5) . . ?
C63 C62 C61 118.9(7) . . ?
C64 C63 C62 121.1(7) . . ?
C63 C64 C65 121.1(8) . . ?
C64 C65 C66 118.9(8) . . ?
C61 C66 C65 120.0(7) . . ?
Cl12 C1 Cl11 114.0(10) . . ?
Cl22 C2 Cl21 116.4(8) . . ?

loop_
_geom_bond_atom_site_label_1
_geom_bond_atom_site_label_2
_geom_bond_distance
_geom_bond_site_symmetry_2
_geom_bond_publ_flag
Ti1 Cl1 2.308(2) . y
Ti1 Cl2 2.337(2) . y
Ti1 Cl5 2.451(2) . y
Ti1 Cl7 2.475(2) . y
Ti1 Cl6 2.506(2) . y
Ti1 P1 2.622(2) . y
Ti1 Ti2 3.031(2) . y
Ti2 Cl3 2.316(2) . y
Ti2 Cl4 2.347(2) . y
Ti2 Cl5 2.452(2) . y
Ti2 Cl7 2.465(2) . y
Ti2 Cl6 2.472(2) . y
Ti2 P2 2.643(2) . y
P1 C15A 1.78(2) . ?
P1 C13 1.808(8) . ?
P1 C11B 1.834(12) . ?
P1 C11A 1.86(2) . ?
P1 C15B 1.873(14) . ?
C11A C12A 1.47(2) . ?
C11B C12B 1.52(2) . ?
C13 C14 1.543(11) . ?
C15A C16A 1.49(2) . ?
C15B C16B 1.56(2) . ?
P2 C25A 1.742(14) . ?
P2 C21 1.771(9) . ?
P2 C23A 1.809(10) . ?
P2 C25B 1.894(13) . ?
P2 C23B 1.90(2) . ?
C21 C22 1.549(12) . ?
C23A C24A 1.529(14) . ?
C23B C24B 1.53(2) . ?
C25A C26A 1.49(2) . ?
C25B C26B 1.52(2) . ?
P3 C51 1.788(6) . ?
P3 C61 1.793(6) . ?
P3 C41 1.796(5) . ?
P3 C31 1.799(6) . ?
C31 C32 1.371(8) . ?
C31 C36 1.386(8) . ?
C32 C33 1.397(9) . ?
C33 C34 1.357(9) . ?
C34 C35 1.377(10) . ?
C35 C36 1.375(9) . ?
C41 C42 1.383(9) . ?
C41 C46 1.392(8) . ?
C42 C43 1.396(8) . ?
C43 C44 1.383(10) . ?
C44 C45 1.369(10) . ?
C45 C46 1.394(8) . ?
C51 C52 1.387(8) . ?
C51 C56 1.388(9) . ?
C52 C53 1.388(10) . ?
C53 C54 1.377(10) . ?
C54 C55 1.370(9) . ?
C55 C56 1.390(10) . ?
C61 C66 1.388(10) . ?
C61 C62 1.398(8) . ?
C62 C63 1.382(11) . ?
C63 C64 1.349(13) . ?
C64 C65 1.389(11) . ?
C65 C66 1.391(11) . ?
C1 Cl12 1.687(13) . ?
C1 Cl11 1.713(15) . ?
C2 Cl22 1.642(12) . ?
C2 Cl21 1.671(13) . ?
